data_7250502
loop_
_publ_author_name
'Stati, Dumitru'
'van Leusen, Jan'
'Kravtsov, Victor Ch.'
'Chumakov, Yurii'
'K\"ogerler, Paul'
'Baca, Svetlana G.'

_publ_section_title
;
 Variations of heterometallic cores and magnetic properties in
 Co(iii)--Y/Ln isobutyrate clusters with N-butyldiethanolamine: from
 tetranuclear to octanuclear clusters
;
_journal_issue 23
_journal_name_full 'RSC Advances'
_journal_page_first 18209
_journal_page_last 18223
_journal_paper_doi 10.1039/D5RA02513C
_journal_volume 15
_journal_year 2025
_chemical_formula_sum 'C47 H91.5 Co3 N7.5 Nd2 O26'
_chemical_formula_weight 1643.04
_space_group_crystal_system triclinic
_space_group_IT_number 2
_space_group_name_Hall '-P 1'
_space_group_name_H-M_alt 'P -1'
_atom_sites_solution_hydrogens mixed
_audit_creation_method SHELXL-2016/6
_audit_update_record
;
2023-01-31 deposited with the CCDC.	2025-05-20 downloaded from the CCDC.
;
_cell_angle_alpha 110.90(3)
_cell_angle_beta 110.74(3)
_cell_angle_gamma 96.08(3)
_cell_formula_units_Z 2
_cell_length_a 14.900(3)
_cell_length_b 15.490(3)
_cell_length_c 16.960(3)
_cell_measurement_reflns_used 623
_cell_measurement_temperature 100(2)
_cell_measurement_theta_max 15.39
_cell_measurement_theta_min 2.31
_cell_volume 3296.8(18)
_computing_cell_refinement 'Bruker SAINT'
_computing_data_collection 'Bruker APEX2'
_computing_data_reduction 'Bruker SAINT, SADABS and XPREP'
_computing_molecular_graphics 'Bruker SHELXTL'
_computing_publication_material 'Bruker SHELXTL'
_computing_structure_refinement 'SHELXL-2016/6 (Sheldrick, 2016)'
_computing_structure_solution 'SHELXS-97 (Sheldrick 2008)'
_diffrn_ambient_temperature 100(2)
_diffrn_measured_fraction_theta_full 0.990
_diffrn_measured_fraction_theta_max 0.990
_diffrn_measurement_device_type 'Bruker APEX-II CCD'
_diffrn_measurement_method '\w scans'
_diffrn_radiation_type MoK\a
_diffrn_radiation_wavelength 0.71073
_diffrn_reflns_av_R_equivalents 0.1336
_diffrn_reflns_av_unetI/netI 0.1441
_diffrn_reflns_Laue_measured_fraction_full 0.990
_diffrn_reflns_Laue_measured_fraction_max 0.990
_diffrn_reflns_limit_h_max 17
_diffrn_reflns_limit_h_min -17
_diffrn_reflns_limit_k_max 17
_diffrn_reflns_limit_k_min -17
_diffrn_reflns_limit_l_max 19
_diffrn_reflns_limit_l_min -19
_diffrn_reflns_number 33300
_diffrn_reflns_point_group_measured_fraction_full 0.990
_diffrn_reflns_point_group_measured_fraction_max 0.990
_diffrn_reflns_theta_full 24.253
_diffrn_reflns_theta_max 24.253
_diffrn_reflns_theta_min 1.418
_exptl_absorpt_coefficient_mu 2.367
_exptl_absorpt_correction_type multi-scan
_exptl_absorpt_process_details sadabs
_exptl_crystal_colour purple
_exptl_crystal_density_diffrn 1.655
_exptl_crystal_description block
_exptl_crystal_F_000 1670
_exptl_crystal_size_max 0.180
_exptl_crystal_size_mid 0.110
_exptl_crystal_size_min 0.060
_exptl_transmission_factor_max 0.7450
_exptl_transmission_factor_min 0.5296
_refine_diff_density_max 1.017
_refine_diff_density_min -1.125
_refine_diff_density_rms 0.174
_refine_ls_extinction_method none
_refine_ls_goodness_of_fit_ref 0.994
_refine_ls_hydrogen_treatment constr
_refine_ls_matrix_type full
_refine_ls_number_parameters 822
_refine_ls_number_reflns 10546
_refine_ls_number_restraints 90
_refine_ls_restrained_S_all 0.992
_refine_ls_R_factor_all 0.1056
_refine_ls_R_factor_gt 0.0579
_refine_ls_shift/su_max 0.001
_refine_ls_shift/su_mean 0.000
_refine_ls_structure_factor_coef Fsqd
_refine_ls_weighting_details 'w=1/[\s^2^(Fo^2^)+(0.0002P)^2^] where P=(Fo^2^+2Fc^2^)/3'
_refine_ls_weighting_scheme calc
_refine_ls_wR_factor_gt 0.1128
_refine_ls_wR_factor_ref 0.1316
_reflns_Friedel_coverage 0.000
_reflns_number_gt 6733
_reflns_number_total 10546
_reflns_threshold_expression 'I > 2\s(I)'
_cod_data_source_file d5ra02513c2.cif
_cod_data_source_block SD-249_sb
_cod_original_cell_volume 3296.8(14)
_cod_original_formula_sum 'C47 H91.50 Co3 N7.50 Nd2 O26'
_cod_database_code 7250502
_shelx_shelxl_version_number 2016/6
_shelx_space_group_comment
; 
The symmetry employed for this shelxl refinement is uniquely defined 
by the following loop, which should always be used as a source of 
symmetry information in preference to the above space-group names. 
They are only intended as comments. 
;
_shelx_estimated_absorpt_t_min 0.675
_shelx_estimated_absorpt_t_max 0.871

loop_
_space_group_symop_operation_xyz
'x, y, z'
'-x, -y, -z'

loop_
_atom_site_label
_atom_site_type_symbol
_atom_site_fract_x
_atom_site_fract_y
_atom_site_fract_z
_atom_site_U_iso_or_equiv
_atom_site_adp_type
_atom_site_occupancy
_atom_site_site_symmetry_order
_atom_site_calc_flag
_atom_site_refinement_flags_posn
_atom_site_refinement_flags_adp
_atom_site_refinement_flags_occupancy
_atom_site_disorder_assembly
_atom_site_disorder_group
Nd1 Nd 0.77938(4) 0.70371(3) 0.22438(4) 0.01855(15) Uani 1 1 d . . . . .
Nd2 Nd 1.04416(4) 0.60888(3) 0.28865(3) 0.01836(15) Uani 1 1 d . . . . .
Co1 Co 0.72385(9) 0.57264(8) 0.33060(9) 0.0190(3) Uani 1 1 d . . . . .
Co2 Co 0.77916(9) 0.45140(8) 0.19358(8) 0.0176(3) Uani 1 1 d . . . . .
Co3 Co 1.00477(9) 0.80278(8) 0.24233(8) 0.0188(3) Uani 1 1 d . . . . .
C1 C 0.5852(7) 0.6816(6) 0.2946(6) 0.023(2) Uani 1 1 d . . . . .
C2 C 0.5100(9) 0.7292(9) 0.3196(9) 0.065(3) Uani 1 1 d D U . . .
H2 H 0.508728 0.784675 0.302484 0.078 Uiso 0.623(14) 1 calc R U P A 1
H2A H 0.466002 0.744116 0.268757 0.078 Uiso 0.377(14) 1 calc R U P A 2
C3 C 0.5467(17) 0.7694(19) 0.4283(11) 0.083(5) Uani 0.623(14) 1 d D U P A 1
H3A H 0.498872 0.800778 0.446360 0.124 Uiso 0.623(14) 1 calc R U P A 1
H3B H 0.552182 0.716445 0.446965 0.124 Uiso 0.623(14) 1 calc R U P A 1
H3C H 0.611955 0.815938 0.459222 0.124 Uiso 0.623(14) 1 calc R U P A 1
C4 C 0.4060(12) 0.6573(14) 0.2614(14) 0.069(5) Uani 0.623(14) 1 d D U P A 1
H4A H 0.356623 0.687778 0.277294 0.103 Uiso 0.623(14) 1 calc R U P A 1
H4B H 0.388894 0.637667 0.195047 0.103 Uiso 0.623(14) 1 calc R U P A 1
H4C H 0.406575 0.600916 0.274987 0.103 Uiso 0.623(14) 1 calc R U P A 1
C3' C 0.578(2) 0.823(2) 0.410(2) 0.080(7) Uani 0.377(14) 1 d D U P A 2
H3'1 H 0.535860 0.859911 0.432965 0.120 Uiso 0.377(14) 1 calc R U P A 2
H3'2 H 0.619367 0.805043 0.458303 0.120 Uiso 0.377(14) 1 calc R U P A 2
H3'3 H 0.620679 0.861592 0.395882 0.120 Uiso 0.377(14) 1 calc R U P A 2
C4' C 0.450(2) 0.683(2) 0.359(3) 0.072(5) Uani 0.377(14) 1 d D U P A 2
H4'1 H 0.403843 0.719929 0.372799 0.109 Uiso 0.377(14) 1 calc R U P A 2
H4'2 H 0.412291 0.616847 0.313642 0.109 Uiso 0.377(14) 1 calc R U P A 2
H4'3 H 0.495976 0.681507 0.416863 0.109 Uiso 0.377(14) 1 calc R U P A 2
C5 C 0.6432(7) 0.3687(7) 0.2479(6) 0.021(2) Uani 1 1 d . . . . .
C6 C 0.5721(7) 0.2785(6) 0.2349(7) 0.028(3) Uani 1 1 d . . . . .
H6 H 0.505483 0.270281 0.186341 0.033 Uiso 1 1 calc R U . . .
C7 C 0.5578(7) 0.2925(7) 0.3228(7) 0.034(3) Uani 1 1 d . . . . .
H7A H 0.621010 0.298605 0.372108 0.052 Uiso 1 1 calc R U . . .
H7B H 0.507452 0.237075 0.309893 0.052 Uiso 1 1 calc R U . . .
H7C H 0.535870 0.350719 0.343116 0.052 Uiso 1 1 calc R U . . .
C8 C 0.6042(8) 0.1874(6) 0.1966(7) 0.036(3) Uani 1 1 d . . . . .
H8A H 0.669046 0.191653 0.242587 0.053 Uiso 1 1 calc R U . . .
H8B H 0.609463 0.180789 0.138886 0.053 Uiso 1 1 calc R U . . .
H8C H 0.554761 0.131426 0.183991 0.053 Uiso 1 1 calc R U . . .
C9 C 0.9502(7) 0.3744(6) 0.2354(6) 0.0199(16) Uani 1 1 d . . . . .
C10 C 0.9822(7) 0.2815(6) 0.2186(6) 0.0199(16) Uani 1 1 d . . . . .
H10 H 1.054989 0.298310 0.258900 0.024 Uiso 1 1 calc R U . . .
C11 C 0.9269(8) 0.2174(7) 0.2475(7) 0.032(3) Uani 1 1 d . . . . .
H11A H 0.855593 0.196792 0.206421 0.048 Uiso 1 1 calc R U . . .
H11B H 0.936989 0.253602 0.311941 0.048 Uiso 1 1 calc R U . . .
H11C H 0.952761 0.161044 0.242477 0.048 Uiso 1 1 calc R U . . .
C12 C 0.9661(8) 0.2302(7) 0.1169(7) 0.037(3) Uani 1 1 d . . . . .
H12A H 0.894949 0.211406 0.076058 0.056 Uiso 1 1 calc R U . . .
H12B H 0.990914 0.172858 0.108409 0.056 Uiso 1 1 calc R U . . .
H12C H 1.002329 0.273412 0.101334 0.056 Uiso 1 1 calc R U . . .
C13 C 1.2003(7) 0.8366(7) 0.3858(6) 0.023(2) Uani 1 1 d . . . . .
C14 C 1.3028(7) 0.9054(7) 0.4509(7) 0.034(2) Uani 1 1 d D U . . .
H14 H 1.290129 0.967682 0.483080 0.041 Uiso 0.658(13) 1 calc R U P B 1
H14A H 1.339846 0.890147 0.410877 0.041 Uiso 0.342(13) 1 calc R U P B 2
C15 C 1.3598(7) 0.8776(7) 0.5284(6) 0.036(3) Uani 1 1 d . . . . .
H15A H 1.365269 0.812076 0.501079 0.053 Uiso 1 1 calc R U . . .
H15B H 1.324206 0.881056 0.567750 0.053 Uiso 1 1 calc R U . . .
H15C H 1.426570 0.921819 0.566233 0.053 Uiso 1 1 calc R U . . .
C16 C 1.3535(10) 0.9242(11) 0.3969(10) 0.032(3) Uani 0.658(13) 1 d D U P B 1
H16A H 1.419558 0.968569 0.439247 0.048 Uiso 0.658(13) 1 calc R U P B 1
H16B H 1.360601 0.863901 0.357108 0.048 Uiso 0.658(13) 1 calc R U P B 1
H16C H 1.314456 0.952772 0.357994 0.048 Uiso 0.658(13) 1 calc R U P B 1
C16' C 1.318(2) 1.0079(14) 0.482(2) 0.047(6) Uani 0.342(13) 1 d D U P B 2
H16D H 1.388823 1.040147 0.522931 0.070 Uiso 0.342(13) 1 calc R U P B 2
H16E H 1.299185 1.022912 0.427465 0.070 Uiso 0.342(13) 1 calc R U P B 2
H16F H 1.277704 1.030017 0.515285 0.070 Uiso 0.342(13) 1 calc R U P B 2
C17 C 0.9050(7) 0.9353(6) 0.3273(6) 0.017(2) Uani 1 1 d . . . . .
C18 C 0.8950(7) 1.0365(6) 0.3610(6) 0.019(2) Uani 1 1 d . . . . .
H18 H 0.951223 1.079536 0.362546 0.022 Uiso 1 1 calc R U . . .
C19 C 0.9000(7) 1.0710(7) 0.4616(6) 0.029(3) Uani 1 1 d . . . . .
H19A H 0.847952 1.026663 0.461596 0.044 Uiso 1 1 calc R U . . .
H19B H 0.889702 1.135391 0.481504 0.044 Uiso 1 1 calc R U . . .
H19C H 0.965357 1.072595 0.504546 0.044 Uiso 1 1 calc R U . . .
C20 C 0.7960(7) 1.0417(7) 0.2943(7) 0.033(3) Uani 1 1 d . . . . .
H20A H 0.792874 1.018608 0.231326 0.050 Uiso 1 1 calc R U . . .
H20B H 0.791839 1.108239 0.315160 0.050 Uiso 1 1 calc R U . . .
H20C H 0.740400 1.001593 0.294114 0.050 Uiso 1 1 calc R U . . .
C21 C 0.8070(7) 0.7135(6) 0.5119(6) 0.024(2) Uani 1 1 d . . . . .
H21A H 0.854093 0.737231 0.578084 0.028 Uiso 1 1 calc R U . . .
H21B H 0.746383 0.735333 0.509355 0.028 Uiso 1 1 calc R U . . .
C22 C 0.8547(7) 0.7531(6) 0.4613(6) 0.023(2) Uani 1 1 d . . . . .
H22A H 0.853896 0.820950 0.476963 0.027 Uiso 1 1 calc R U . . .
H22B H 0.924701 0.749697 0.480040 0.027 Uiso 1 1 calc R U . . .
C23 C 0.8749(6) 0.5707(6) 0.4866(6) 0.021(2) Uani 1 1 d . . . . .
H23A H 0.883284 0.546377 0.534733 0.026 Uiso 1 1 calc R U . . .
H23B H 0.933441 0.624960 0.510984 0.026 Uiso 1 1 calc R U . . .
C24 C 0.8681(7) 0.4903(6) 0.3970(6) 0.025(2) Uani 1 1 d . . . . .
H24A H 0.933774 0.477289 0.405727 0.030 Uiso 1 1 calc R U . . .
H24B H 0.819506 0.430375 0.379359 0.030 Uiso 1 1 calc R U . . .
C25 C 0.7096(7) 0.5611(7) 0.4946(6) 0.026(2) Uani 1 1 d . . . . .
H25A H 0.701530 0.491015 0.468978 0.031 Uiso 1 1 calc R U . . .
H25B H 0.643773 0.571434 0.465169 0.031 Uiso 1 1 calc R U . . .
C26 C 0.7381(7) 0.5977(7) 0.5987(7) 0.034(3) Uani 1 1 d . . . . .
H26A H 0.797171 0.577291 0.627568 0.041 Uiso 1 1 calc R U . . .
H26B H 0.756201 0.668681 0.627240 0.041 Uiso 1 1 calc R U . . .
C27 C 0.6541(10) 0.5607(9) 0.6185(8) 0.061(3) Uani 1 1 d D U . . .
H27A H 0.641480 0.490183 0.594937 0.074 Uiso 0.576(14) 1 calc R U P C 1
H27B H 0.593217 0.574102 0.582196 0.074 Uiso 0.576(14) 1 calc R U P C 1
H27C H 0.679493 0.582112 0.686719 0.074 Uiso 0.424(14) 1 calc R U P C 2
H27D H 0.600934 0.592358 0.600228 0.074 Uiso 0.424(14) 1 calc R U P C 2
C28 C 0.6690(17) 0.6008(16) 0.7196(12) 0.066(6) Uani 0.576(14) 1 d D U P C 1
H28A H 0.610033 0.571606 0.723555 0.099 Uiso 0.576(14) 1 calc R U P C 1
H28B H 0.727524 0.586183 0.756546 0.099 Uiso 0.576(14) 1 calc R U P C 1
H28C H 0.679079 0.670416 0.743758 0.099 Uiso 0.576(14) 1 calc R U P C 1
C28' C 0.607(2) 0.4554(16) 0.5734(17) 0.058(6) Uani 0.424(14) 1 d D U P C 2
H28D H 0.554424 0.441917 0.592404 0.087 Uiso 0.424(14) 1 calc R U P C 2
H28E H 0.578829 0.432624 0.505568 0.087 Uiso 0.424(14) 1 calc R U P C 2
H28F H 0.657769 0.422328 0.592477 0.087 Uiso 0.424(14) 1 calc R U P C 2
C29 C 0.6191(6) 0.4349(6) 0.0326(6) 0.017(2) Uani 1 1 d . . . . .
H29A H 0.558716 0.385666 -0.019381 0.021 Uiso 1 1 calc R U . . .
H29B H 0.636585 0.484557 0.012646 0.021 Uiso 1 1 calc R U . . .
C30 C 0.5974(6) 0.4814(6) 0.1202(6) 0.0194(16) Uani 1 1 d . . . . .
H30A H 0.554501 0.524956 0.111456 0.023 Uiso 1 1 calc R U . . .
H30B H 0.563352 0.431303 0.131150 0.023 Uiso 1 1 calc R U . . .
C31 C 0.7792(6) 0.4164(6) 0.0226(6) 0.0194(16) Uani 1 1 d . . . . .
H31A H 0.745401 0.404497 -0.043541 0.023 Uiso 1 1 calc R U . . .
H31B H 0.827507 0.377256 0.028212 0.023 Uiso 1 1 calc R U . . .
C32 C 0.8333(7) 0.5226(6) 0.0824(6) 0.023(2) Uani 1 1 d . . . . .
H32A H 0.893968 0.537875 0.073116 0.028 Uiso 1 1 calc R U . . .
H32B H 0.789580 0.562052 0.063116 0.028 Uiso 1 1 calc R U . . .
C33 C 0.6661(7) 0.2812(6) 0.0159(6) 0.021(2) Uani 1 1 d . . . . .
H33A H 0.615679 0.266764 0.038085 0.025 Uiso 1 1 calc R U . . .
H33B H 0.722149 0.255675 0.041699 0.025 Uiso 1 1 calc R U . . .
C34 C 0.6196(7) 0.2273(6) -0.0908(6) 0.023(2) Uani 1 1 d . . . . .
H34A H 0.669950 0.237420 -0.114417 0.027 Uiso 1 1 calc R U . . .
H34B H 0.563764 0.252263 -0.118337 0.027 Uiso 1 1 calc R U . . .
C35 C 0.5807(8) 0.1178(6) -0.1199(6) 0.035(3) Uani 1 1 d . . . . .
H35A H 0.637618 0.092763 -0.095062 0.042 Uiso 1 1 calc R U . . .
H35B H 0.534440 0.108884 -0.091759 0.042 Uiso 1 1 calc R U . . .
C36 C 0.5274(8) 0.0606(7) -0.2248(7) 0.044(3) Uani 1 1 d . . . . .
H36A H 0.467565 0.081245 -0.249108 0.066 Uiso 1 1 calc R U . . .
H36B H 0.508316 -0.007795 -0.239776 0.066 Uiso 1 1 calc R U . . .
H36C H 0.571813 0.071418 -0.253277 0.066 Uiso 1 1 calc R U . . .
C37 C 0.9423(7) 0.8049(7) 0.0653(7) 0.032(3) Uani 1 1 d . . . . .
H37A H 0.938825 0.848837 0.034499 0.039 Uiso 1 1 calc R U . . .
H37B H 0.941044 0.741369 0.021872 0.039 Uiso 1 1 calc R U . . .
C38 C 0.8555(7) 0.7963(7) 0.0903(6) 0.027(2) Uani 1 1 d . . . . .
H38A H 0.847981 0.860771 0.121687 0.032 Uiso 1 1 calc R U . . .
H38B H 0.793428 0.758921 0.033253 0.032 Uiso 1 1 calc R U . . .
C39 C 1.1123(7) 0.7916(6) 0.1384(7) 0.029(3) Uani 1 1 d . . . . .
H39A H 1.178218 0.825324 0.191691 0.035 Uiso 1 1 calc R U . . .
H39B H 1.118007 0.790713 0.081769 0.035 Uiso 1 1 calc R U . . .
C40 C 1.0814(7) 0.6880(6) 0.1264(6) 0.026(2) Uani 1 1 d . . . . .
H40A H 1.030661 0.647311 0.062236 0.031 Uiso 1 1 calc R U . . .
H40B H 1.139812 0.661380 0.137505 0.031 Uiso 1 1 calc R U . . .
C41 C 1.0783(7) 0.9506(6) 0.1942(7) 0.028(2) Uani 1 1 d . . . . .
H41A H 1.132433 0.972414 0.257161 0.034 Uiso 1 1 calc R U . . .
H41B H 1.024854 0.981060 0.201348 0.034 Uiso 1 1 calc R U . . .
C42 C 1.1193(8) 0.9877(6) 0.1370(7) 0.031(3) Uani 1 1 d . . . . .
H42A H 1.063821 0.976659 0.077791 0.037 Uiso 1 1 calc R U . . .
H42B H 1.166565 0.951828 0.121781 0.037 Uiso 1 1 calc R U . . .
C43 C 1.1729(8) 1.0961(7) 0.1924(7) 0.037(3) Uani 1 1 d . . . . .
H43A H 1.182787 1.121746 0.149475 0.044 Uiso 1 1 calc R U . . .
H43B H 1.129915 1.129852 0.218144 0.044 Uiso 1 1 calc R U . . .
C44 C 1.2724(8) 1.1168(8) 0.2710(9) 0.065(4) Uani 1 1 d . . . . .
H44A H 1.262927 1.093271 0.314820 0.097 Uiso 1 1 calc R U . . .
H44B H 1.303086 1.186047 0.303345 0.097 Uiso 1 1 calc R U . . .
H44C H 1.315712 1.084400 0.245944 0.097 Uiso 1 1 calc R U . . .
C45 C 0.7505(13) 0.9762(8) 0.0275(9) 0.055(4) Uani 1 1 d . . . . .
C46 C 0.6482(10) 0.9602(9) 0.0207(10) 0.089(6) Uani 1 1 d . . . . .
H46A H 0.636856 0.912554 0.044053 0.133 Uiso 1 1 calc R U . . .
H46B H 0.600644 0.936797 -0.044540 0.133 Uiso 1 1 calc R U . . .
H46C H 0.638970 1.020614 0.057899 0.133 Uiso 1 1 calc R U . . .
C47 C 0.6627(14) 0.6735(17) 0.8459(13) 0.030(5) Uani 0.5 1 d . . P . .
C48 C 0.6218(13) 0.5725(14) 0.8314(13) 0.035(6) Uani 0.5 1 d . . P . .
H48A H 0.614796 0.574470 0.887316 0.052 Uiso 0.5 1 calc R U P . .
H48B H 0.667537 0.533918 0.819578 0.052 Uiso 0.5 1 calc R U P . .
H48C H 0.556557 0.543869 0.778008 0.052 Uiso 0.5 1 calc R U P . .
O1 O 0.9652(4) 0.7426(4) 0.3110(4) 0.0157(14) Uani 1 1 d . . . . .
H1 H 0.968694 0.782698 0.367433 0.019 Uiso 1 1 d R U . . .
O2 O 0.6164(4) 0.6996(4) 0.2407(4) 0.0211(15) Uani 1 1 d . . . . .
O3 O 0.6129(4) 0.6239(4) 0.3330(4) 0.0235(16) Uani 1 1 d . . . . .
O4 O 0.6421(4) 0.4506(4) 0.3015(4) 0.0192(15) Uani 1 1 d . . . . .
O5 O 0.6951(4) 0.3546(4) 0.2018(4) 0.0190(15) Uani 1 1 d . . . . .
O6 O 0.8581(4) 0.3629(4) 0.1835(4) 0.0241(16) Uani 1 1 d . . . . .
O7 O 1.0117(4) 0.4539(4) 0.2943(4) 0.0210(15) Uani 1 1 d . . . . .
O8 O 1.1835(4) 0.7529(4) 0.3816(4) 0.0231(15) Uani 1 1 d . . . . .
O9 O 1.1392(4) 0.8701(4) 0.3375(4) 0.0212(15) Uani 1 1 d . . . . .
O10 O 0.9738(4) 0.9230(4) 0.2993(4) 0.0212(15) Uani 1 1 d . . . . .
O11 O 0.8425(4) 0.8708(4) 0.3248(4) 0.0188(15) Uani 1 1 d . . . . .
O12 O 0.7981(4) 0.6960(4) 0.3637(4) 0.0187(15) Uani 1 1 d . . . . .
O13 O 0.8352(4) 0.5270(4) 0.3260(4) 0.0210(15) Uani 1 1 d . . . . .
O14 O 0.6931(4) 0.5341(4) 0.1975(4) 0.0190(15) Uani 1 1 d . . . . .
O15 O 0.8604(4) 0.5454(4) 0.1795(4) 0.0176(14) Uani 1 1 d . . . . .
O16 O 0.8727(4) 0.7494(4) 0.1508(4) 0.0205(15) Uani 1 1 d . . . . .
O17 O 1.0414(4) 0.6891(4) 0.1919(4) 0.0205(15) Uani 1 1 d . . . . .
O18 O 0.6789(5) 0.8008(4) 0.1420(4) 0.0253(16) Uani 1 1 d . . . . .
O19 O 0.6410(4) 0.6462(4) 0.0558(4) 0.0262(16) Uani 1 1 d . . . . .
O20 O 0.5643(5) 0.7371(4) -0.0033(4) 0.0313(17) Uani 1 1 d . . . . .
O21 O 1.0562(4) 0.6747(4) 0.4535(4) 0.0251(16) Uani 1 1 d . . . . .
O22 O 1.1789(5) 0.6099(4) 0.4454(4) 0.0282(17) Uani 1 1 d . . . . .
O23 O 1.1887(5) 0.7061(4) 0.5820(4) 0.0304(17) Uani 1 1 d . . . . .
O24 O 1.0284(5) 0.4741(4) 0.1322(4) 0.0259(16) Uani 1 1 d . . . . .
O25 O 1.1796(5) 0.5556(5) 0.2371(4) 0.0304(17) Uani 1 1 d . . . . .
O26 O 1.1557(5) 0.4475(5) 0.1008(5) 0.0397(19) Uani 1 1 d . . . . .
N1 N 0.7803(5) 0.6047(5) 0.4654(5) 0.0164(17) Uani 1 1 d . . . . .
N2 N 0.7042(5) 0.3891(5) 0.0554(5) 0.0222(19) Uani 1 1 d . . . . .
N3 N 1.0378(5) 0.8441(5) 0.1551(5) 0.0190(18) Uani 1 1 d . . . . .
N4 N 0.6266(5) 0.7287(5) 0.0635(5) 0.0209(19) Uani 1 1 d . . . . .
N5 N 1.1436(6) 0.6647(5) 0.4952(6) 0.0233(19) Uani 1 1 d . . . . .
N6 N 1.1225(6) 0.4908(6) 0.1553(5) 0.026(2) Uani 1 1 d . . . . .
N7 N 0.8322(11) 0.9910(9) 0.0366(9) 0.078(4) Uani 1 1 d . . . . .
N8 N 0.6940(15) 0.7534(14) 0.8607(13) 0.054(6) Uani 0.5 1 d . . P . .

loop_
_atom_site_aniso_label
_atom_site_aniso_U_11
_atom_site_aniso_U_22
_atom_site_aniso_U_33
_atom_site_aniso_U_23
_atom_site_aniso_U_13
_atom_site_aniso_U_12
Nd1 0.0157(3) 0.0135(3) 0.0193(3) 0.0053(2) 0.0017(2) 0.0025(2)
Nd2 0.0162(3) 0.0145(3) 0.0163(3) 0.0036(2) 0.0015(2) 0.0029(2)
Co1 0.0167(7) 0.0152(7) 0.0199(7) 0.0056(6) 0.0044(6) 0.0032(6)
Co2 0.0144(7) 0.0120(7) 0.0167(7) 0.0025(6) 0.0002(6) 0.0017(6)
Co3 0.0184(7) 0.0149(7) 0.0167(7) 0.0039(6) 0.0038(6) 0.0020(6)
C1 0.013(5) 0.014(5) 0.019(6) -0.005(5) -0.003(5) 0.000(4)
C2 0.066(7) 0.091(9) 0.080(8) 0.053(7) 0.046(6) 0.064(7)
C3 0.081(9) 0.117(11) 0.083(8) 0.042(9) 0.058(8) 0.071(8)
C4 0.058(8) 0.107(11) 0.092(9) 0.069(9) 0.049(7) 0.059(8)
C3' 0.079(10) 0.096(12) 0.090(11) 0.049(9) 0.043(10) 0.057(8)
C4' 0.069(9) 0.101(11) 0.092(10) 0.058(9) 0.053(8) 0.064(8)
C5 0.019(6) 0.023(6) 0.015(5) 0.012(5) -0.002(5) 0.004(5)
C6 0.017(5) 0.018(5) 0.039(7) 0.014(5) 0.003(5) -0.005(4)
C7 0.032(7) 0.027(6) 0.039(7) 0.009(5) 0.016(6) 0.002(5)
C8 0.050(7) 0.010(5) 0.028(6) 0.001(5) 0.006(6) 0.001(5)
C9 0.017(4) 0.019(4) 0.027(4) 0.012(3) 0.007(3) 0.012(3)
C10 0.017(4) 0.019(4) 0.027(4) 0.012(3) 0.007(3) 0.012(3)
C11 0.055(7) 0.025(6) 0.032(6) 0.018(5) 0.026(6) 0.025(6)
C12 0.046(7) 0.035(7) 0.041(7) 0.018(6) 0.025(6) 0.020(6)
C13 0.021(6) 0.025(6) 0.022(6) 0.008(5) 0.009(5) 0.010(5)
C14 0.028(6) 0.027(5) 0.025(6) 0.003(5) 0.000(4) -0.009(5)
C15 0.027(6) 0.042(7) 0.023(6) 0.008(5) 0.004(5) -0.004(5)
C16 0.016(7) 0.030(7) 0.029(7) 0.008(6) -0.004(5) -0.008(6)
C16' 0.032(9) 0.028(6) 0.040(9) 0.000(8) -0.010(8) -0.002(8)
C17 0.015(5) 0.018(5) 0.014(5) 0.007(4) 0.000(4) 0.005(4)
C18 0.022(5) 0.016(5) 0.017(5) 0.009(4) 0.006(4) 0.002(4)
C19 0.037(6) 0.028(6) 0.026(6) 0.017(5) 0.011(5) 0.012(5)
C20 0.040(7) 0.019(6) 0.031(6) 0.011(5) 0.002(5) 0.010(5)
C21 0.027(6) 0.014(5) 0.017(5) 0.002(4) 0.000(5) 0.005(4)
C22 0.021(6) 0.013(5) 0.023(6) 0.007(5) 0.002(5) -0.010(4)
C23 0.017(5) 0.019(5) 0.016(5) 0.005(5) -0.002(4) 0.002(4)
C24 0.020(6) 0.018(5) 0.036(6) 0.012(5) 0.009(5) 0.009(4)
C25 0.021(6) 0.029(6) 0.027(6) 0.010(5) 0.010(5) 0.007(5)
C26 0.036(7) 0.028(6) 0.034(7) 0.011(5) 0.013(6) 0.002(5)
C27 0.083(9) 0.073(8) 0.031(6) 0.023(6) 0.030(6) 0.005(7)
C28 0.085(12) 0.083(12) 0.034(7) 0.022(9) 0.036(9) 0.011(10)
C28' 0.078(13) 0.075(9) 0.030(10) 0.031(10) 0.027(10) 0.002(11)
C29 0.013(5) 0.013(5) 0.029(6) 0.014(5) 0.005(4) 0.008(4)
C30 0.019(4) 0.008(3) 0.020(4) 0.002(3) 0.000(3) 0.003(3)
C31 0.019(4) 0.008(3) 0.020(4) 0.002(3) 0.000(3) 0.003(3)
C32 0.025(6) 0.023(6) 0.022(6) 0.010(5) 0.011(5) 0.008(5)
C33 0.015(5) 0.020(5) 0.022(6) 0.008(5) 0.005(4) 0.002(4)
C34 0.016(5) 0.018(5) 0.014(5) 0.000(4) -0.008(4) 0.000(4)
C35 0.052(7) 0.017(6) 0.015(6) -0.004(5) 0.004(5) 0.005(5)
C36 0.061(8) 0.016(6) 0.030(7) 0.003(5) 0.004(6) -0.006(6)
C37 0.022(6) 0.044(7) 0.022(6) 0.014(5) 0.003(5) -0.004(5)
C38 0.027(6) 0.025(6) 0.023(6) 0.016(5) -0.002(5) 0.004(5)
C39 0.024(6) 0.028(6) 0.034(6) 0.021(5) 0.002(5) 0.008(5)
C40 0.035(6) 0.021(6) 0.024(6) 0.010(5) 0.014(5) 0.017(5)
C41 0.030(6) 0.024(6) 0.025(6) 0.010(5) 0.007(5) 0.006(5)
C42 0.039(7) 0.017(5) 0.032(6) 0.005(5) 0.021(5) -0.003(5)
C43 0.048(8) 0.022(6) 0.046(7) 0.019(6) 0.023(6) 0.005(5)
C44 0.037(8) 0.040(8) 0.114(12) 0.037(8) 0.025(8) -0.002(6)
C45 0.106(13) 0.016(7) 0.028(7) 0.006(6) 0.016(9) 0.008(8)
C46 0.055(10) 0.049(9) 0.109(13) 0.045(9) -0.024(9) -0.022(8)
C47 0.011(11) 0.055(16) 0.009(11) 0.000(11) 0.002(9) 0.011(11)
C48 0.009(11) 0.055(15) 0.022(12) -0.004(11) 0.006(9) 0.006(10)
O1 0.020(4) 0.008(3) 0.014(3) 0.002(3) 0.006(3) 0.004(3)
O2 0.016(4) 0.019(4) 0.025(4) 0.005(3) 0.010(3) 0.005(3)
O3 0.017(4) 0.023(4) 0.024(4) 0.005(3) 0.005(3) 0.006(3)
O4 0.016(4) 0.015(4) 0.017(4) 0.005(3) 0.000(3) 0.000(3)
O5 0.018(4) 0.021(4) 0.013(3) 0.004(3) 0.004(3) 0.006(3)
O6 0.024(4) 0.012(3) 0.030(4) 0.005(3) 0.006(3) 0.012(3)
O7 0.018(4) 0.019(4) 0.014(3) 0.002(3) -0.002(3) 0.005(3)
O8 0.023(4) 0.019(4) 0.021(4) 0.007(3) 0.004(3) 0.003(3)
O9 0.018(4) 0.016(3) 0.016(4) -0.002(3) 0.002(3) 0.001(3)
O10 0.016(4) 0.023(4) 0.022(4) 0.010(3) 0.005(3) 0.005(3)
O11 0.020(4) 0.016(3) 0.019(4) 0.007(3) 0.008(3) 0.003(3)
O12 0.012(3) 0.013(3) 0.020(4) 0.002(3) 0.002(3) 0.000(3)
O13 0.023(4) 0.016(3) 0.015(4) 0.003(3) 0.001(3) 0.005(3)
O14 0.010(3) 0.013(3) 0.013(3) -0.004(3) -0.006(3) -0.001(3)
O15 0.019(4) 0.012(3) 0.009(3) -0.001(3) -0.001(3) -0.002(3)
O16 0.020(4) 0.020(4) 0.018(4) 0.010(3) 0.003(3) 0.003(3)
O17 0.021(4) 0.017(3) 0.022(4) 0.004(3) 0.010(3) 0.007(3)
O18 0.025(4) 0.019(4) 0.018(4) 0.005(3) -0.003(3) 0.002(3)
O19 0.024(4) 0.018(4) 0.026(4) 0.006(3) 0.002(3) 0.009(3)
O20 0.029(4) 0.027(4) 0.025(4) 0.013(3) -0.004(3) 0.004(3)
O21 0.015(4) 0.030(4) 0.025(4) 0.011(3) 0.003(3) 0.010(3)
O22 0.029(4) 0.025(4) 0.029(4) 0.011(3) 0.010(3) 0.013(3)
O23 0.036(4) 0.025(4) 0.011(4) 0.001(3) -0.003(3) 0.003(3)
O24 0.017(4) 0.026(4) 0.023(4) 0.007(3) 0.001(3) 0.003(3)
O25 0.021(4) 0.032(4) 0.017(4) -0.003(3) -0.001(3) 0.006(3)
O26 0.034(4) 0.053(5) 0.029(4) 0.006(4) 0.016(4) 0.023(4)
N1 0.017(4) 0.012(4) 0.018(4) 0.005(3) 0.006(4) 0.002(3)
N2 0.020(5) 0.022(5) 0.015(4) 0.004(4) 0.002(4) 0.002(4)
N3 0.017(4) 0.013(4) 0.017(4) 0.003(4) 0.002(4) 0.000(4)
N4 0.015(5) 0.013(4) 0.027(5) 0.006(4) 0.006(4) -0.003(4)
N5 0.031(5) 0.010(4) 0.029(5) 0.009(4) 0.013(5) 0.001(4)
N6 0.028(5) 0.030(5) 0.012(5) 0.006(4) 0.001(4) 0.013(4)
N7 0.127(13) 0.074(9) 0.075(9) 0.050(8) 0.064(10) 0.042(10)
N8 0.059(15) 0.046(13) 0.034(12) 0.014(11) 0.002(11) 0.001(12)

loop_
_atom_type_symbol
_atom_type_description
_atom_type_scat_dispersion_real
_atom_type_scat_dispersion_imag
_atom_type_scat_source
C C 0.0033 0.0016 'International Tables Vol C Tables 4.2.6.8 and 6.1.1.4'
H H 0.0000 0.0000 'International Tables Vol C Tables 4.2.6.8 and 6.1.1.4'
N N 0.0061 0.0033 'International Tables Vol C Tables 4.2.6.8 and 6.1.1.4'
O O 0.0106 0.0060 'International Tables Vol C Tables 4.2.6.8 and 6.1.1.4'
Co Co 0.3494 0.9721 'International Tables Vol C Tables 4.2.6.8 and 6.1.1.4'
Nd Nd -0.1943 3.0179 'International Tables Vol C Tables 4.2.6.8 and 6.1.1.4'

loop_
_geom_angle_atom_site_label_1
_geom_angle_atom_site_label_2
_geom_angle_atom_site_label_3
_geom_angle
_geom_angle_site_symmetry_1
_geom_angle_site_symmetry_3
_geom_angle_publ_flag
O12 Nd1 O16 141.71(19) . . ?
O12 Nd1 O11 81.2(2) . . ?
O16 Nd1 O11 81.3(2) . . ?
O12 Nd1 O1 77.34(19) . . ?
O16 Nd1 O1 64.79(19) . . ?
O11 Nd1 O1 70.87(19) . . ?
O12 Nd1 O2 69.9(2) . . ?
O16 Nd1 O2 144.2(2) . . ?
O11 Nd1 O2 91.43(19) . . ?
O1 Nd1 O2 144.86(19) . . ?
O12 Nd1 O14 68.15(19) . . ?
O16 Nd1 O14 130.22(19) . . ?
O11 Nd1 O14 147.32(19) . . ?
O1 Nd1 O14 111.24(17) . . ?
O2 Nd1 O14 68.08(18) . . ?
O12 Nd1 O19 138.9(2) . . ?
O16 Nd1 O19 79.1(2) . . ?
O11 Nd1 O19 119.63(19) . . ?
O1 Nd1 O19 140.82(19) . . ?
O2 Nd1 O19 74.3(2) . . ?
O14 Nd1 O19 80.35(19) . . ?
O12 Nd1 O18 129.5(2) . . ?
O16 Nd1 O18 74.6(2) . . ?
O11 Nd1 O18 70.40(19) . . ?
O1 Nd1 O18 126.85(18) . . ?
O2 Nd1 O18 70.0(2) . . ?
O14 Nd1 O18 121.07(18) . . ?
O19 Nd1 O18 49.43(18) . . ?
O12 Nd1 O15 89.82(18) . . ?
O16 Nd1 O15 79.96(18) . . ?
O11 Nd1 O15 136.31(18) . . ?
O1 Nd1 O15 65.44(17) . . ?
O2 Nd1 O15 125.39(18) . . ?
O14 Nd1 O15 57.32(17) . . ?
O19 Nd1 O15 94.87(17) . . ?
O18 Nd1 O15 139.08(18) . . ?
O12 Nd1 Co1 32.44(14) . . ?
O16 Nd1 Co1 152.26(14) . . ?
O11 Nd1 Co1 112.42(14) . . ?
O1 Nd1 Co1 95.95(13) . . ?
O2 Nd1 Co1 62.23(14) . . ?
O14 Nd1 Co1 35.83(13) . . ?
O19 Nd1 Co1 111.13(14) . . ?
O18 Nd1 Co1 132.08(14) . . ?
O15 Nd1 Co1 73.63(12) . . ?
O12 Nd1 Co3 109.55(14) . . ?
O16 Nd1 Co3 32.22(14) . . ?
O11 Nd1 Co3 66.51(14) . . ?
O1 Nd1 Co3 34.02(13) . . ?
O2 Nd1 Co3 157.34(13) . . ?
O14 Nd1 Co3 133.80(13) . . ?
O19 Nd1 Co3 111.26(15) . . ?
O18 Nd1 Co3 96.48(14) . . ?
O15 Nd1 Co3 76.83(12) . . ?
Co1 Nd1 Co3 129.59(4) . . ?
O17 Nd2 O7 145.67(19) . . ?
O17 Nd2 O8 73.3(2) . . ?
O7 Nd2 O8 133.37(19) . . ?
O17 Nd2 O1 64.46(19) . . ?
O7 Nd2 O1 134.25(19) . . ?
O8 Nd2 O1 75.49(19) . . ?
O17 Nd2 O15 81.32(19) . . ?
O7 Nd2 O15 80.85(19) . . ?
O8 Nd2 O15 144.11(19) . . ?
O1 Nd2 O15 70.80(18) . . ?
O17 Nd2 O21 129.51(19) . . ?
O7 Nd2 O21 83.9(2) . . ?
O8 Nd2 O21 72.8(2) . . ?
O1 Nd2 O21 71.56(19) . . ?
O15 Nd2 O21 106.87(19) . . ?
O17 Nd2 O25 79.4(2) . . ?
O7 Nd2 O25 85.8(2) . . ?
O8 Nd2 O25 77.6(2) . . ?
O1 Nd2 O25 139.7(2) . . ?
O15 Nd2 O25 122.50(19) . . ?
O21 Nd2 O25 126.96(19) . . ?
O17 Nd2 O24 75.49(19) . . ?
O7 Nd2 O24 71.36(19) . . ?
O8 Nd2 O24 122.3(2) . . ?
O1 Nd2 O24 128.96(19) . . ?
O15 Nd2 O24 73.14(19) . . ?
O21 Nd2 O24 155.0(2) . . ?
O25 Nd2 O24 49.68(19) . . ?
O17 Nd2 O22 136.5(2) . . ?
O7 Nd2 O22 68.45(19) . . ?
O8 Nd2 O22 65.6(2) . . ?
O1 Nd2 O22 115.70(19) . . ?
O15 Nd2 O22 141.87(19) . . ?
O21 Nd2 O22 49.52(19) . . ?
O25 Nd2 O22 78.4(2) . . ?
O24 Nd2 O22 115.04(19) . . ?
O17 Nd2 Co3 32.18(14) . . ?
O7 Nd2 Co3 160.78(14) . . ?
O8 Nd2 Co3 64.77(14) . . ?
O1 Nd2 Co3 33.50(13) . . ?
O15 Nd2 Co3 80.19(13) . . ?
O21 Nd2 Co3 98.69(14) . . ?
O25 Nd2 Co3 107.09(15) . . ?
O24 Nd2 Co3 105.82(14) . . ?
O22 Nd2 Co3 127.24(14) . . ?
O12 Co1 O13 88.7(2) . . ?
O12 Co1 O3 88.8(3) . . ?
O13 Co1 O3 176.9(3) . . ?
O12 Co1 O4 175.7(3) . . ?
O13 Co1 O4 95.1(3) . . ?
O3 Co1 O4 87.5(3) . . ?
O12 Co1 O14 91.8(2) . . ?
O13 Co1 O14 80.2(2) . . ?
O3 Co1 O14 98.2(3) . . ?
O4 Co1 O14 90.8(2) . . ?
O12 Co1 N1 86.7(3) . . ?
O13 Co1 N1 88.3(3) . . ?
O3 Co1 N1 93.2(3) . . ?
O4 Co1 N1 91.5(3) . . ?
O14 Co1 N1 168.4(3) . . ?
O12 Co1 Co2 103.11(19) . . ?
O13 Co1 Co2 41.86(18) . . ?
O3 Co1 Co2 137.42(19) . . ?
O4 Co1 Co2 81.05(19) . . ?
O14 Co1 Co2 41.68(17) . . ?
N1 Co1 Co2 127.7(2) . . ?
O12 Co1 Nd1 41.58(18) . . ?
O13 Co1 Nd1 85.81(19) . . ?
O3 Co1 Nd1 91.14(19) . . ?
O4 Co1 Nd1 140.53(18) . . ?
O14 Co1 Nd1 50.40(17) . . ?
N1 Co1 Nd1 128.0(2) . . ?
Co2 Co1 Nd1 73.57(4) . . ?
O6 Co2 O14 176.5(2) . . ?
O6 Co2 O13 101.8(3) . . ?
O14 Co2 O13 81.1(2) . . ?
O6 Co2 O5 83.7(3) . . ?
O14 Co2 O5 94.3(3) . . ?
O13 Co2 O5 91.6(2) . . ?
O6 Co2 O15 96.2(3) . . ?
O14 Co2 O15 85.8(2) . . ?
O13 Co2 O15 90.9(2) . . ?
O5 Co2 O15 177.5(2) . . ?
O6 Co2 N2 88.9(3) . . ?
O14 Co2 N2 88.2(3) . . ?
O13 Co2 N2 169.3(3) . . ?
O5 Co2 N2 89.6(3) . . ?
O15 Co2 N2 87.9(3) . . ?
O6 Co2 Co1 138.4(2) . . ?
O14 Co2 Co1 43.56(18) . . ?
O13 Co2 Co1 40.87(18) . . ?
O5 Co2 Co1 80.80(18) . . ?
O15 Co2 Co1 100.90(17) . . ?
N2 Co2 Co1 129.1(2) . . ?
O16 Co3 O17 92.1(3) . . ?
O16 Co3 O1 87.0(2) . . ?
O17 Co3 O1 85.1(2) . . ?
O16 Co3 O9 174.4(3) . . ?
O17 Co3 O9 92.8(3) . . ?
O1 Co3 O9 96.1(3) . . ?
O16 Co3 O10 90.7(3) . . ?
O17 Co3 O10 177.1(3) . . ?
O1 Co3 O10 95.0(2) . . ?
O9 Co3 O10 84.3(2) . . ?
O16 Co3 N3 87.9(3) . . ?
O17 Co3 N3 87.5(3) . . ?
O1 Co3 N3 170.9(3) . . ?
O9 Co3 N3 89.6(3) . . ?
O10 Co3 N3 92.6(3) . . ?
O16 Co3 Nd1 42.27(18) . . ?
O17 Co3 Nd1 99.17(18) . . ?
O1 Co3 Nd1 46.85(17) . . ?
O9 Co3 Nd1 139.05(19) . . ?
O10 Co3 Nd1 82.94(18) . . ?
N3 Co3 Nd1 129.6(2) . . ?
O16 Co3 Nd2 99.17(18) . . ?
O17 Co3 Nd2 41.96(18) . . ?
O1 Co3 Nd2 44.96(16) . . ?
O9 Co3 Nd2 86.31(18) . . ?
O10 Co3 Nd2 137.34(18) . . ?
N3 Co3 Nd2 128.8(2) . . ?
Nd1 Co3 Nd2 77.46(4) . . ?
O2 C1 O3 125.5(9) . . ?
O2 C1 C2 119.8(9) . . ?
O3 C1 C2 114.8(10) . . ?
C1 C2 C4 109.0(11) . . ?
C1 C2 C4' 117.3(15) . . ?
C1 C2 C3 107.9(11) . . ?
C4 C2 C3 115.3(15) . . ?
C1 C2 C3' 102.5(16) . . ?
C4' C2 C3' 100(2) . . ?
C1 C2 H2 108.2 . . ?
C4 C2 H2 108.2 . . ?
C3 C2 H2 108.2 . . ?
C1 C2 H2A 112.1 . . ?
C4' C2 H2A 112.1 . . ?
C3' C2 H2A 112.1 . . ?
C2 C3 H3A 109.5 . . ?
C2 C3 H3B 109.5 . . ?
H3A C3 H3B 109.5 . . ?
C2 C3 H3C 109.5 . . ?
H3A C3 H3C 109.5 . . ?
H3B C3 H3C 109.5 . . ?
C2 C4 H4A 109.5 . . ?
C2 C4 H4B 109.5 . . ?
H4A C4 H4B 109.5 . . ?
C2 C4 H4C 109.5 . . ?
H4A C4 H4C 109.5 . . ?
H4B C4 H4C 109.5 . . ?
C2 C3' H3'1 109.5 . . ?
C2 C3' H3'2 109.5 . . ?
H3'1 C3' H3'2 109.5 . . ?
C2 C3' H3'3 109.5 . . ?
H3'1 C3' H3'3 109.5 . . ?
H3'2 C3' H3'3 109.5 . . ?
C2 C4' H4'1 109.5 . . ?
C2 C4' H4'2 109.5 . . ?
H4'1 C4' H4'2 109.5 . . ?
C2 C4' H4'3 109.5 . . ?
H4'1 C4' H4'3 109.5 . . ?
H4'2 C4' H4'3 109.5 . . ?
O5 C5 O4 125.4(9) . . ?
O5 C5 C6 116.9(8) . . ?
O4 C5 C6 117.6(8) . . ?
C7 C6 C8 113.2(8) . . ?
C7 C6 C5 112.1(8) . . ?
C8 C6 C5 111.6(8) . . ?
C7 C6 H6 106.5 . . ?
C8 C6 H6 106.5 . . ?
C5 C6 H6 106.5 . . ?
C6 C7 H7A 109.5 . . ?
C6 C7 H7B 109.5 . . ?
H7A C7 H7B 109.5 . . ?
C6 C7 H7C 109.5 . . ?
H7A C7 H7C 109.5 . . ?
H7B C7 H7C 109.5 . . ?
C6 C8 H8A 109.5 . . ?
C6 C8 H8B 109.5 . . ?
H8A C8 H8B 109.5 . . ?
C6 C8 H8C 109.5 . . ?
H8A C8 H8C 109.5 . . ?
H8B C8 H8C 109.5 . . ?
O7 C9 O6 125.2(8) . . ?
O7 C9 C10 120.6(8) . . ?
O6 C9 C10 114.2(8) . . ?
C9 C10 C12 110.7(7) . . ?
C9 C10 C11 110.1(7) . . ?
C12 C10 C11 112.1(8) . . ?
C9 C10 H10 108.0 . . ?
C12 C10 H10 108.0 . . ?
C11 C10 H10 108.0 . . ?
C10 C11 H11A 109.5 . . ?
C10 C11 H11B 109.5 . . ?
H11A C11 H11B 109.5 . . ?
C10 C11 H11C 109.5 . . ?
H11A C11 H11C 109.5 . . ?
H11B C11 H11C 109.5 . . ?
C10 C12 H12A 109.5 . . ?
C10 C12 H12B 109.5 . . ?
H12A C12 H12B 109.5 . . ?
C10 C12 H12C 109.5 . . ?
H12A C12 H12C 109.5 . . ?
H12B C12 H12C 109.5 . . ?
O8 C13 O9 126.3(9) . . ?
O8 C13 C14 118.9(9) . . ?
O9 C13 C14 114.8(8) . . ?
C16' C14 C13 121.3(15) . . ?
C16 C14 C13 109.9(9) . . ?
C16' C14 C15 113.0(15) . . ?
C16 C14 C15 117.7(10) . . ?
C13 C14 C15 112.6(8) . . ?
C16 C14 H14 105.2 . . ?
C13 C14 H14 105.2 . . ?
C15 C14 H14 105.2 . . ?
C16' C14 H14A 102.2 . . ?
C13 C14 H14A 102.2 . . ?
C15 C14 H14A 102.2 . . ?
C14 C15 H15A 109.5 . . ?
C14 C15 H15B 109.5 . . ?
H15A C15 H15B 109.5 . . ?
C14 C15 H15C 109.5 . . ?
H15A C15 H15C 109.5 . . ?
H15B C15 H15C 109.5 . . ?
C14 C16 H16A 109.5 . . ?
C14 C16 H16B 109.5 . . ?
H16A C16 H16B 109.5 . . ?
C14 C16 H16C 109.5 . . ?
H16A C16 H16C 109.5 . . ?
H16B C16 H16C 109.5 . . ?
C14 C16' H16D 109.5 . . ?
C14 C16' H16E 109.5 . . ?
H16D C16' H16E 109.5 . . ?
C14 C16' H16F 109.5 . . ?
H16D C16' H16F 109.5 . . ?
H16E C16' H16F 109.5 . . ?
O11 C17 O10 126.5(8) . . ?
O11 C17 C18 118.0(8) . . ?
O10 C17 C18 115.4(8) . . ?
C17 C18 C20 110.2(7) . . ?
C17 C18 C19 110.1(7) . . ?
C20 C18 C19 110.0(8) . . ?
C17 C18 H18 108.9 . . ?
C20 C18 H18 108.9 . . ?
C19 C18 H18 108.9 . . ?
C18 C19 H19A 109.5 . . ?
C18 C19 H19B 109.5 . . ?
H19A C19 H19B 109.5 . . ?
C18 C19 H19C 109.5 . . ?
H19A C19 H19C 109.5 . . ?
H19B C19 H19C 109.5 . . ?
C18 C20 H20A 109.5 . . ?
C18 C20 H20B 109.5 . . ?
H20A C20 H20B 109.5 . . ?
C18 C20 H20C 109.5 . . ?
H20A C20 H20C 109.5 . . ?
H20B C20 H20C 109.5 . . ?
N1 C21 C22 109.0(7) . . ?
N1 C21 H21A 109.9 . . ?
C22 C21 H21A 109.9 . . ?
N1 C21 H21B 109.9 . . ?
C22 C21 H21B 109.9 . . ?
H21A C21 H21B 108.3 . . ?
O12 C22 C21 107.4(7) . . ?
O12 C22 H22A 110.2 . . ?
C21 C22 H22A 110.2 . . ?
O12 C22 H22B 110.2 . . ?
C21 C22 H22B 110.2 . . ?
H22A C22 H22B 108.5 . . ?
N1 C23 C24 109.7(7) . . ?
N1 C23 H23A 109.7 . . ?
C24 C23 H23A 109.7 . . ?
N1 C23 H23B 109.7 . . ?
C24 C23 H23B 109.7 . . ?
H23A C23 H23B 108.2 . . ?
O13 C24 C23 104.8(7) . . ?
O13 C24 H24A 110.8 . . ?
C23 C24 H24A 110.8 . . ?
O13 C24 H24B 110.8 . . ?
C23 C24 H24B 110.8 . . ?
H24A C24 H24B 108.9 . . ?
N1 C25 C26 117.1(8) . . ?
N1 C25 H25A 108.0 . . ?
C26 C25 H25A 108.0 . . ?
N1 C25 H25B 108.0 . . ?
C26 C25 H25B 108.0 . . ?
H25A C25 H25B 107.3 . . ?
C27 C26 C25 112.0(8) . . ?
C27 C26 H26A 109.2 . . ?
C25 C26 H26A 109.2 . . ?
C27 C26 H26B 109.2 . . ?
C25 C26 H26B 109.2 . . ?
H26A C26 H26B 107.9 . . ?
C28' C27 C26 118.4(15) . . ?
C26 C27 C28 117.0(12) . . ?
C26 C27 H27A 108.0 . . ?
C28 C27 H27A 108.0 . . ?
C26 C27 H27B 108.0 . . ?
C28 C27 H27B 108.0 . . ?
H27A C27 H27B 107.3 . . ?
C28' C27 H27C 107.7 . . ?
C26 C27 H27C 107.7 . . ?
C28' C27 H27D 107.7 . . ?
C26 C27 H27D 107.7 . . ?
H27C C27 H27D 107.1 . . ?
C27 C28 H28A 109.5 . . ?
C27 C28 H28B 109.5 . . ?
H28A C28 H28B 109.5 . . ?
C27 C28 H28C 109.5 . . ?
H28A C28 H28C 109.5 . . ?
H28B C28 H28C 109.5 . . ?
C27 C28' H28D 109.5 . . ?
C27 C28' H28E 109.5 . . ?
H28D C28' H28E 109.5 . . ?
C27 C28' H28F 109.5 . . ?
H28D C28' H28F 109.5 . . ?
H28E C28' H28F 109.5 . . ?
N2 C29 C30 110.0(7) . . ?
N2 C29 H29A 109.7 . . ?
C30 C29 H29A 109.7 . . ?
N2 C29 H29B 109.7 . . ?
C30 C29 H29B 109.7 . . ?
H29A C29 H29B 108.2 . . ?
O14 C30 C29 106.0(7) . . ?
O14 C30 H30A 110.5 . . ?
C29 C30 H30A 110.5 . . ?
O14 C30 H30B 110.5 . . ?
C29 C30 H30B 110.5 . . ?
H30A C30 H30B 108.7 . . ?
N2 C31 C32 108.7(7) . . ?
N2 C31 H31A 110.0 . . ?
C32 C31 H31A 110.0 . . ?
N2 C31 H31B 110.0 . . ?
C32 C31 H31B 110.0 . . ?
H31A C31 H31B 108.3 . . ?
O15 C32 C31 110.3(7) . . ?
O15 C32 H32A 109.6 . . ?
C31 C32 H32A 109.6 . . ?
O15 C32 H32B 109.6 . . ?
C31 C32 H32B 109.6 . . ?
H32A C32 H32B 108.1 . . ?
N2 C33 C34 116.0(7) . . ?
N2 C33 H33A 108.3 . . ?
C34 C33 H33A 108.3 . . ?
N2 C33 H33B 108.3 . . ?
C34 C33 H33B 108.3 . . ?
H33A C33 H33B 107.4 . . ?
C33 C34 C35 109.4(7) . . ?
C33 C34 H34A 109.8 . . ?
C35 C34 H34A 109.8 . . ?
C33 C34 H34B 109.8 . . ?
C35 C34 H34B 109.8 . . ?
H34A C34 H34B 108.2 . . ?
C36 C35 C34 112.4(8) . . ?
C36 C35 H35A 109.1 . . ?
C34 C35 H35A 109.1 . . ?
C36 C35 H35B 109.1 . . ?
C34 C35 H35B 109.1 . . ?
H35A C35 H35B 107.9 . . ?
C35 C36 H36A 109.5 . . ?
C35 C36 H36B 109.5 . . ?
H36A C36 H36B 109.5 . . ?
C35 C36 H36C 109.5 . . ?
H36A C36 H36C 109.5 . . ?
H36B C36 H36C 109.5 . . ?
C38 C37 N3 107.9(7) . . ?
C38 C37 H37A 110.1 . . ?
N3 C37 H37A 110.1 . . ?
C38 C37 H37B 110.1 . . ?
N3 C37 H37B 110.1 . . ?
H37A C37 H37B 108.4 . . ?
O16 C38 C37 108.9(8) . . ?
O16 C38 H38A 109.9 . . ?
C37 C38 H38A 109.9 . . ?
O16 C38 H38B 109.9 . . ?
C37 C38 H38B 109.9 . . ?
H38A C38 H38B 108.3 . . ?
N3 C39 C40 110.7(8) . . ?
N3 C39 H39A 109.5 . . ?
C40 C39 H39A 109.5 . . ?
N3 C39 H39B 109.5 . . ?
C40 C39 H39B 109.5 . . ?
H39A C39 H39B 108.1 . . ?
O17 C40 C39 108.4(7) . . ?
O17 C40 H40A 110.0 . . ?
C39 C40 H40A 110.0 . . ?
O17 C40 H40B 110.0 . . ?
C39 C40 H40B 110.0 . . ?
H40A C40 H40B 108.4 . . ?
N3 C41 C42 116.4(8) . . ?
N3 C41 H41A 108.2 . . ?
C42 C41 H41A 108.2 . . ?
N3 C41 H41B 108.2 . . ?
C42 C41 H41B 108.2 . . ?
H41A C41 H41B 107.3 . . ?
C41 C42 C43 110.6(8) . . ?
C41 C42 H42A 109.5 . . ?
C43 C42 H42A 109.5 . . ?
C41 C42 H42B 109.5 . . ?
C43 C42 H42B 109.5 . . ?
H42A C42 H42B 108.1 . . ?
C44 C43 C42 112.9(9) . . ?
C44 C43 H43A 109.0 . . ?
C42 C43 H43A 109.0 . . ?
C44 C43 H43B 109.0 . . ?
C42 C43 H43B 109.0 . . ?
H43A C43 H43B 107.8 . . ?
C43 C44 H44A 109.5 . . ?
C43 C44 H44B 109.5 . . ?
H44A C44 H44B 109.5 . . ?
C43 C44 H44C 109.5 . . ?
H44A C44 H44C 109.5 . . ?
H44B C44 H44C 109.5 . . ?
N7 C45 C46 177.3(16) . . ?
C45 C46 H46A 109.5 . . ?
C45 C46 H46B 109.5 . . ?
H46A C46 H46B 109.5 . . ?
C45 C46 H46C 109.5 . . ?
H46A C46 H46C 109.5 . . ?
H46B C46 H46C 109.5 . . ?
N8 C47 C48 177(2) . . ?
C47 C48 H48A 109.5 . . ?
C47 C48 H48B 109.5 . . ?
H48A C48 H48B 109.5 . . ?
C47 C48 H48C 109.5 . . ?
H48A C48 H48C 109.5 . . ?
H48B C48 H48C 109.5 . . ?
Co3 O1 Nd2 101.5(2) . . ?
Co3 O1 Nd1 99.1(2) . . ?
Nd2 O1 Nd1 118.0(2) . . ?
Co3 O1 H1 116.5 . . ?
Nd2 O1 H1 123.7 . . ?
Nd1 O1 H1 96.0 . . ?
C1 O2 Nd1 133.7(6) . . ?
C1 O3 Co1 122.8(6) . . ?
C5 O4 Co1 125.8(6) . . ?
C5 O5 Co2 126.5(6) . . ?
C9 O6 Co2 129.3(6) . . ?
C9 O7 Nd2 131.9(5) . . ?
C13 O8 Nd2 135.4(6) . . ?
C13 O9 Co3 127.2(6) . . ?
C17 O10 Co3 128.2(6) . . ?
C17 O11 Nd1 130.3(5) . . ?
C22 O12 Co1 115.5(5) . . ?
C22 O12 Nd1 138.2(5) . . ?
Co1 O12 Nd1 106.0(3) . . ?
C24 O13 Co1 108.0(5) . . ?
C24 O13 Co2 125.7(5) . . ?
Co1 O13 Co2 97.3(3) . . ?
C30 O14 Co2 107.6(5) . . ?
C30 O14 Co1 126.1(5) . . ?
Co2 O14 Co1 94.8(3) . . ?
C30 O14 Nd1 120.0(5) . . ?
Co2 O14 Nd1 111.7(2) . . ?
Co1 O14 Nd1 93.8(2) . . ?
C32 O15 Co2 110.9(5) . . ?
C32 O15 Nd2 117.4(5) . . ?
Co2 O15 Nd2 118.3(3) . . ?
C32 O15 Nd1 98.9(5) . . ?
Co2 O15 Nd1 102.6(2) . . ?
Nd2 O15 Nd1 105.40(18) . . ?
C38 O16 Co3 108.9(5) . . ?
C38 O16 Nd1 133.4(5) . . ?
Co3 O16 Nd1 105.5(3) . . ?
C40 O17 Co3 114.2(5) . . ?
C40 O17 Nd2 137.6(5) . . ?
Co3 O17 Nd2 105.9(3) . . ?
N4 O18 Nd1 96.1(5) . . ?
N4 O19 Nd1 97.1(5) . . ?
N5 O21 Nd2 98.3(5) . . ?
N5 O22 Nd2 91.8(5) . . ?
N6 O24 Nd2 95.0(5) . . ?
N6 O25 Nd2 98.3(5) . . ?
C25 N1 C21 111.4(7) . . ?
C25 N1 C23 111.4(7) . . ?
C21 N1 C23 109.8(6) . . ?
C25 N1 Co1 113.6(5) . . ?
C21 N1 Co1 104.1(5) . . ?
C23 N1 Co1 106.1(5) . . ?
C31 N2 C33 111.3(7) . . ?
C31 N2 C29 111.4(7) . . ?
C33 N2 C29 111.1(7) . . ?
C31 N2 Co2 103.2(5) . . ?
C33 N2 Co2 113.3(5) . . ?
C29 N2 Co2 106.3(5) . . ?
C39 N3 C41 112.1(7) . . ?
C39 N3 C37 109.3(7) . . ?
C41 N3 C37 112.7(7) . . ?
C39 N3 Co3 103.2(5) . . ?
C41 N3 Co3 113.0(5) . . ?
C37 N3 Co3 106.1(5) . . ?
O20 N4 O18 122.1(7) . . ?
O20 N4 O19 120.5(7) . . ?
O18 N4 O19 117.3(7) . . ?
O23 N5 O22 122.2(8) . . ?
O23 N5 O21 119.9(8) . . ?
O22 N5 O21 117.9(7) . . ?
O26 N6 O25 121.9(8) . . ?
O26 N6 O24 121.1(8) . . ?
O25 N6 O24 117.0(7) . . ?

loop_
_geom_bond_atom_site_label_1
_geom_bond_atom_site_label_2
_geom_bond_distance
_geom_bond_site_symmetry_2
_geom_bond_publ_flag
Nd1 O12 2.327(6) . ?
Nd1 O16 2.375(6) . ?
Nd1 O11 2.385(6) . ?
Nd1 O1 2.514(6) . ?
Nd1 O2 2.537(6) . ?
Nd1 O14 2.603(6) . ?
Nd1 O19 2.614(6) . ?
Nd1 O18 2.636(6) . ?
Nd1 O15 2.828(6) . ?
Nd1 Co1 3.3707(16) . ?
Nd1 Co3 3.4025(17) . ?
Nd2 O17 2.379(6) . ?
Nd2 O7 2.441(6) . ?
Nd2 O8 2.442(6) . ?
Nd2 O1 2.468(5) . ?
Nd2 O15 2.536(6) . ?
Nd2 O21 2.543(6) . ?
Nd2 O25 2.570(6) . ?
Nd2 O24 2.638(6) . ?
Nd2 O22 2.698(6) . ?
Nd2 Co3 3.4225(15) . ?
Co1 O12 1.881(6) . ?
Co1 O13 1.887(6) . ?
Co1 O3 1.916(6) . ?
Co1 O4 1.930(6) . ?
Co1 O14 1.978(6) . ?
Co1 N1 1.980(7) . ?
Co1 Co2 2.860(2) . ?
Co2 O6 1.900(6) . ?
Co2 O14 1.908(6) . ?
Co2 O13 1.924(6) . ?
Co2 O5 1.926(6) . ?
Co2 O15 1.929(6) . ?
Co2 N2 1.994(7) . ?
Co3 O16 1.883(6) . ?
Co3 O17 1.895(6) . ?
Co3 O1 1.928(6) . ?
Co3 O9 1.942(6) . ?
Co3 O10 1.956(6) . ?
Co3 N3 1.991(7) . ?
C1 O2 1.257(11) . ?
C1 O3 1.302(11) . ?
C1 C2 1.506(14) . ?
C2 C4 1.543(15) . ?
C2 C4' 1.555(18) . ?
C2 C3 1.575(15) . ?
C2 C3' 1.577(18) . ?
C2 H2 1.0000 . ?
C2 H2A 1.0000 . ?
C3 H3A 0.9800 . ?
C3 H3B 0.9800 . ?
C3 H3C 0.9800 . ?
C4 H4A 0.9800 . ?
C4 H4B 0.9800 . ?
C4 H4C 0.9800 . ?
C3' H3'1 0.9800 . ?
C3' H3'2 0.9800 . ?
C3' H3'3 0.9800 . ?
C4' H4'1 0.9800 . ?
C4' H4'2 0.9800 . ?
C4' H4'3 0.9800 . ?
C5 O5 1.265(11) . ?
C5 O4 1.276(10) . ?
C5 C6 1.558(12) . ?
C6 C7 1.523(13) . ?
C6 C8 1.534(12) . ?
C6 H6 1.0000 . ?
C7 H7A 0.9800 . ?
C7 H7B 0.9800 . ?
C7 H7C 0.9800 . ?
C8 H8A 0.9800 . ?
C8 H8B 0.9800 . ?
C8 H8C 0.9800 . ?
C9 O7 1.260(10) . ?
C9 O6 1.292(10) . ?
C9 C10 1.526(11) . ?
C10 C12 1.534(12) . ?
C10 C11 1.537(12) . ?
C10 H10 1.0000 . ?
C11 H11A 0.9800 . ?
C11 H11B 0.9800 . ?
C11 H11C 0.9800 . ?
C12 H12A 0.9800 . ?
C12 H12B 0.9800 . ?
C12 H12C 0.9800 . ?
C13 O8 1.266(10) . ?
C13 O9 1.282(10) . ?
C13 C14 1.520(13) . ?
C14 C16' 1.446(19) . ?
C14 C16 1.459(15) . ?
C14 C15 1.525(13) . ?
C14 H14 1.0000 . ?
C14 H14A 1.0000 . ?
C15 H15A 0.9800 . ?
C15 H15B 0.9800 . ?
C15 H15C 0.9800 . ?
C16 H16A 0.9800 . ?
C16 H16B 0.9800 . ?
C16 H16C 0.9800 . ?
C16' H16D 0.9800 . ?
C16' H16E 0.9800 . ?
C16' H16F 0.9800 . ?
C17 O11 1.271(10) . ?
C17 O10 1.278(10) . ?
C17 C18 1.508(12) . ?
C18 C20 1.539(12) . ?
C18 C19 1.566(12) . ?
C18 H18 1.0000 . ?
C19 H19A 0.9800 . ?
C19 H19B 0.9800 . ?
C19 H19C 0.9800 . ?
C20 H20A 0.9800 . ?
C20 H20B 0.9800 . ?
C20 H20C 0.9800 . ?
C21 N1 1.518(10) . ?
C21 C22 1.528(12) . ?
C21 H21A 0.9900 . ?
C21 H21B 0.9900 . ?
C22 O12 1.430(10) . ?
C22 H22A 0.9900 . ?
C22 H22B 0.9900 . ?
C23 N1 1.527(10) . ?
C23 C24 1.544(12) . ?
C23 H23A 0.9900 . ?
C23 H23B 0.9900 . ?
C24 O13 1.464(10) . ?
C24 H24A 0.9900 . ?
C24 H24B 0.9900 . ?
C25 N1 1.507(11) . ?
C25 C26 1.523(12) . ?
C25 H25A 0.9900 . ?
C25 H25B 0.9900 . ?
C26 C27 1.515(14) . ?
C26 H26A 0.9900 . ?
C26 H26B 0.9900 . ?
C27 C28' 1.491(19) . ?
C27 C28 1.521(17) . ?
C27 H27A 0.9900 . ?
C27 H27B 0.9900 . ?
C27 H27C 0.9900 . ?
C27 H27D 0.9900 . ?
C28 H28A 0.9800 . ?
C28 H28B 0.9800 . ?
C28 H28C 0.9800 . ?
C28' H28D 0.9800 . ?
C28' H28E 0.9800 . ?
C28' H28F 0.9800 . ?
C29 N2 1.516(10) . ?
C29 C30 1.568(12) . ?
C29 H29A 0.9900 . ?
C29 H29B 0.9900 . ?
C30 O14 1.444(9) . ?
C30 H30A 0.9900 . ?
C30 H30B 0.9900 . ?
C31 N2 1.497(11) . ?
C31 C32 1.529(11) . ?
C31 H31A 0.9900 . ?
C31 H31B 0.9900 . ?
C32 O15 1.444(10) . ?
C32 H32A 0.9900 . ?
C32 H32B 0.9900 . ?
C33 N2 1.515(10) . ?
C33 C34 1.538(11) . ?
C33 H33A 0.9900 . ?
C33 H33B 0.9900 . ?
C34 C35 1.566(12) . ?
C34 H34A 0.9900 . ?
C34 H34B 0.9900 . ?
C35 C36 1.519(12) . ?
C35 H35A 0.9900 . ?
C35 H35B 0.9900 . ?
C36 H36A 0.9800 . ?
C36 H36B 0.9800 . ?
C36 H36C 0.9800 . ?
C37 C38 1.505(13) . ?
C37 N3 1.528(11) . ?
C37 H37A 0.9900 . ?
C37 H37B 0.9900 . ?
C38 O16 1.424(10) . ?
C38 H38A 0.9900 . ?
C38 H38B 0.9900 . ?
C39 N3 1.491(11) . ?
C39 C40 1.540(12) . ?
C39 H39A 0.9900 . ?
C39 H39B 0.9900 . ?
C40 O17 1.429(10) . ?
C40 H40A 0.9900 . ?
C40 H40B 0.9900 . ?
C41 N3 1.501(11) . ?
C41 C42 1.545(12) . ?
C41 H41A 0.9900 . ?
C41 H41B 0.9900 . ?
C42 C43 1.549(12) . ?
C42 H42A 0.9900 . ?
C42 H42B 0.9900 . ?
C43 C44 1.507(14) . ?
C43 H43A 0.9900 . ?
C43 H43B 0.9900 . ?
C44 H44A 0.9800 . ?
C44 H44B 0.9800 . ?
C44 H44C 0.9800 . ?
C45 N7 1.158(17) . ?
C45 C46 1.475(19) . ?
C46 H46A 0.9800 . ?
C46 H46B 0.9800 . ?
C46 H46C 0.9800 . ?
C47 N8 1.18(3) . ?
C47 C48 1.52(3) . ?
C48 H48A 0.9800 . ?
C48 H48B 0.9800 . ?
C48 H48C 0.9800 . ?
O1 H1 0.9154 . ?
O18 N4 1.283(9) . ?
O19 N4 1.287(9) . ?
O20 N4 1.244(9) . ?
O21 N5 1.300(9) . ?
O22 N5 1.268(9) . ?
O23 N5 1.251(9) . ?
O24 N6 1.284(9) . ?
O25 N6 1.282(9) . ?
O26 N6 1.225(9) . ?
